data_1566830
loop_
_publ_author_name
'Sumitani, Ryo'
'Yamanaka, Masamichi'
'Mochida, Tomoyuki'

_publ_section_title
;
 On-demand gelation of ionic liquids using photoresponsive organometallic
 gelators.
;
_journal_issue 18
_journal_name_full 'Soft matter'
_journal_page_first 3479
_journal_page_last 3486
_journal_paper_doi 10.1039/d2sm00307d
_journal_volume 18
_journal_year 2022
_chemical_formula_sum 'C24 H37 F6 N2 O P Ru'
_chemical_formula_weight 615.59
_chemical_name_common RuGelatorBz1PF6
_space_group_crystal_system triclinic
_space_group_IT_number 2
_space_group_name_Hall '-P 1'
_space_group_name_H-M_alt 'P -1'
_atom_sites_solution_hydrogens geom
_audit_update_record
;
2021-11-09 deposited with the CCDC.	2022-04-12 downloaded from the CCDC.
;
_cell_angle_alpha 95.325(6)
_cell_angle_beta 97.691(8)
_cell_angle_gamma 96.476(6)
_cell_formula_units_Z 4
_cell_length_a 9.637(4)
_cell_length_b 9.944(5)
_cell_length_c 27.528(13)
_cell_measurement_reflns_used 3900
_cell_measurement_temperature 90.(2)
_cell_measurement_theta_max 28.6506
_cell_measurement_theta_min 2.2816
_cell_volume 2582(2)
_computing_cell_refinement 'SAINT V8.38A (Bruker AXS Inc., 2017)'
_computing_data_reduction 'SAINT V8.38A (Bruker AXS Inc., 2017)'
_computing_molecular_graphics 'shelXle (C.B. Huebschle, rev 833)'
_computing_structure_refinement 'SHELXL-2016/6 (Sheldrick, 2016)'
_computing_structure_solution 'SHELXT 2014/5 (Sheldrick, 2014)'
_diffrn_ambient_temperature 90.(2)
_diffrn_detector_area_resol_mean 8.3333
_diffrn_measured_fraction_theta_full 0.953
_diffrn_measured_fraction_theta_max 0.953
_diffrn_measurement_device_type 'Bruker APEXII CCD area detector'
_diffrn_measurement_method 'phi and omega scans'
_diffrn_radiation_monochromator 'Bruker Helios multilayer confocal mirror'
_diffrn_radiation_source 'Bruker TXS fine-focus rotating anode'
_diffrn_radiation_type MoK\a
_diffrn_radiation_wavelength 0.71073
_diffrn_reflns_av_R_equivalents 0.0363
_diffrn_reflns_av_unetI/netI 0.0889
_diffrn_reflns_limit_h_max 10
_diffrn_reflns_limit_h_min -11
_diffrn_reflns_limit_k_max 11
_diffrn_reflns_limit_k_min -11
_diffrn_reflns_limit_l_max 24
_diffrn_reflns_limit_l_min -32
_diffrn_reflns_number 9148
_diffrn_reflns_theta_full 25.03
_diffrn_reflns_theta_max 25.03
_diffrn_reflns_theta_min 1.50
_diffrn_source 'rotating-anode X-ray tube'
_diffrn_source_type 'Bruker Turbo X-ray Source'
_exptl_absorpt_coefficient_mu 0.733
_exptl_absorpt_correction_T_max 0.97
_exptl_absorpt_correction_T_min 0.75
_exptl_absorpt_correction_type multi-scan
_exptl_absorpt_process_details
;
SADABS-2016/2 - Bruker AXS area detector scaling and absorption correction
;
_exptl_crystal_colour colourless
_exptl_crystal_density_diffrn 1.584
_exptl_crystal_density_method 'not measured'
_exptl_crystal_description block
_exptl_crystal_F_000 1264
_exptl_crystal_recrystallization_method 'Re-crystallisation from solvent'
_exptl_crystal_size_max 0.091
_exptl_crystal_size_mid 0.046
_exptl_crystal_size_min 0.044
_refine_diff_density_max 2.739
_refine_diff_density_min -2.055
_refine_ls_extinction_method none
_refine_ls_goodness_of_fit_ref 1.098
_refine_ls_hydrogen_treatment constr
_refine_ls_matrix_type full
_refine_ls_number_parameters 663
_refine_ls_number_reflns 8225
_refine_ls_number_restraints 972
_refine_ls_restrained_S_all 1.044
_refine_ls_R_factor_all 0.1393
_refine_ls_R_factor_gt 0.1041
_refine_ls_shift/su_max 0.000
_refine_ls_shift/su_mean 0.000
_refine_ls_structure_factor_coef Fsqd
_refine_ls_weighting_details 'w=1/[\s^2^(Fo^2^)+114.7043P] where P=(Fo^2^+2Fc^2^)/3'
_refine_ls_weighting_scheme calc
_refine_ls_wR_factor_gt 0.2448
_refine_ls_wR_factor_ref 0.2643
_reflns_number_gt 6056
_reflns_number_total 8225
_reflns_threshold_expression 'I > 2\s(I)'
_cod_data_source_file d2sm00307d2.cif
_cod_data_source_block RuGelator1PF6
_cod_depositor_comments
;
The following automatic conversions were performed:

data item '_exptl_absorpt_correction_type' value 'Multi-Scan' was
changed to 'multi-scan' in accordance with the
/home/data/users/saulius/crontab/automatic-downloads/rss-feeds/RSC/lib/dictionaries/cif_core.dic
dictionary named 'cif_core.dic' version 2.4.2 last updated on
2011-04-26.

Automatic conversion script
Id: cif_fix_values 7556 2019-12-06 15:28:31Z antanas 

 Adding full bibliography for 1566830.cif.
;
_cod_original_cell_volume 2582.(2)
_cod_database_code 1566830

loop_
_space_group_symop_operation_xyz
'x, y, z'
'-x, -y, -z'

loop_
_atom_site_type_symbol
_atom_site_label
_atom_site_fract_x
_atom_site_fract_y
_atom_site_fract_z
_atom_site_U_iso_or_equiv
_atom_site_adp_type
_atom_site_calc_flag
_atom_site_refinement_flags_adp
_atom_site_refinement_flags_occupancy
_atom_site_refinement_flags_posn
_atom_site_occupancy
_atom_site_disorder_assembly
_atom_site_disorder_group
Ru Ru1 1.03307(14) 1.25664(11) 0.16427(4) 0.0208(3) Uani d U . . 1.0 . .
P P1 0.9389(4) 0.7138(4) 0.05336(14) 0.0208(8) Uani d U . . 1.0 . .
P P2 0.5403(5) 1.2667(4) 0.19036(18) 0.0360(11) Uani d U . . 1.0 . .
Ru Ru2 0.44930(13) 0.72904(11) 0.07100(4) 0.0183(3) Uani d U . . 1.0 . .
F F1 0.9800(10) 0.8568(8) 0.0350(3) 0.033(2) Uani d U . . 1.0 . .
F F2 1.0656(10) 0.7468(9) 0.0980(3) 0.035(2) Uani d U . . 1.0 . .
F F3 0.8393(10) 0.7797(9) 0.0878(3) 0.035(2) Uani d U . . 1.0 . .
F F4 0.8112(10) 0.6789(9) 0.0091(3) 0.036(2) Uani d U . . 1.0 . .
F F5 1.0394(10) 0.6460(8) 0.0197(3) 0.034(2) Uani d U . . 1.0 . .
F F6 0.8997(11) 0.5689(8) 0.0725(4) 0.039(2) Uani d U . . 1.0 . .
F F7 0.6566(11) 1.2143(10) 0.2286(4) 0.046(3) Uani d U . . 1.0 . .
F F8 0.6382(11) 1.2561(10) 0.1483(4) 0.045(3) Uani d U . . 1.0 . .
F F9 0.4721(12) 1.1116(10) 0.1731(4) 0.049(3) Uani d U . . 1.0 . .
F F10 0.4386(12) 1.2740(11) 0.2321(4) 0.051(3) Uani d U . . 1.0 . .
F F11 0.6089(12) 1.4197(9) 0.2083(4) 0.048(3) Uani d U . . 1.0 . .
F F12 0.4224(12) 1.3173(10) 0.1524(4) 0.049(3) Uani d U . . 1.0 . .
O O1 0.8093(12) 0.8927(9) 0.2120(4) 0.026(2) Uani d U . . 1.0 . .
O O2 0.2943(12) 0.8097(10) 0.2143(4) 0.030(3) Uani d U . . 1.0 . .
N N1 1.0345(14) 0.9351(11) 0.1935(4) 0.022(3) Uani d U . . 1.0 . .
H H1 1.121737 0.918613 0.202038 0.027 Uiso calc U . R 1.0 . .
N N2 0.9801(14) 0.7791(11) 0.2456(4) 0.023(3) Uani d U . . 1.0 . .
H H2X 1.069363 0.765629 0.247853 0.028 Uiso calc U . R 1.0 . .
N N3 0.5126(14) 0.7822(12) 0.1934(4) 0.025(3) Uani d U . . 1.0 . .
H H3 0.603212 0.805613 0.203984 0.03 Uiso calc U . R 1.0 . .
N N4 0.4856(16) 0.9360(13) 0.2568(5) 0.032(3) Uani d U . . 1.0 . .
H H4X 0.578202 0.953923 0.261338 0.038 Uiso calc U . R 1.0 . .
C C1 0.9796(18) 1.3378(14) 0.2334(5) 0.025(3) Uani d U . . 1.0 . .
H H1A 0.920985 1.284944 0.251584 0.03 Uiso calc U . R 1.0 . .
C C2 1.1292(18) 1.3454(14) 0.2382(5) 0.026(3) Uani d U . . 1.0 . .
H H2 1.187824 1.30238 0.260861 0.032 Uiso calc U . R 1.0 . .
C C3 1.1734(18) 1.4265(15) 0.2038(5) 0.028(3) Uani d U . . 1.0 . .
H H3A 1.268135 1.444924 0.197798 0.034 Uiso calc U . R 1.0 . .
C C4 1.0548(18) 1.4787(15) 0.1786(6) 0.028(3) Uani d U . . 1.0 . .
H H4 1.056753 1.539666 0.154026 0.033 Uiso calc U . R 1.0 . .
C C5 0.9320(18) 1.4211(14) 0.1976(5) 0.026(3) Uani d U . . 1.0 . .
H H5 0.837137 1.436199 0.18783 0.031 Uiso calc U . R 1.0 . .
C C6 1.0124(16) 1.0265(13) 0.1578(5) 0.019(3) Uani d U . . 1.0 . .
C C7 1.1416(16) 1.0814(14) 0.1396(5) 0.022(3) Uani d U . . 1.0 . .
H H7 1.232033 1.060137 0.152452 0.026 Uiso calc U . R 1.0 . .
C C8 1.1231(19) 1.1668(15) 0.1024(6) 0.030(3) Uani d U . . 1.0 . .
H H8 1.204635 1.199471 0.088934 0.036 Uiso calc U . R 1.0 . .
C C9 1.0033(17) 1.2058(14) 0.0845(5) 0.024(3) Uani d U . . 1.0 . .
H H9 0.998388 1.265695 0.05954 0.029 Uiso calc U . R 1.0 . .
C C10 0.8835(16) 1.1558(14) 0.1034(5) 0.022(3) Uani d U . . 1.0 . .
H H10 0.795469 1.181755 0.090219 0.027 Uiso calc U . R 1.0 . .
C C11 0.8853(17) 1.0704(14) 0.1404(5) 0.024(3) Uani d U . . 1.0 . .
H H11 0.801623 1.042591 0.153496 0.029 Uiso calc U . R 1.0 . .
C C12 0.9310(16) 0.8693(13) 0.2161(5) 0.021(3) Uani d U . . 1.0 . .
C C13 0.886(2) 0.7032(16) 0.2739(6) 0.034(3) Uani d U . . 1.0 . .
H H13A 0.820072 0.633126 0.251691 0.041 Uiso calc U . R 1.0 . .
H H13B 0.829718 0.765714 0.290629 0.041 Uiso calc U . R 1.0 . .
C C14 0.9770(18) 0.6354(14) 0.3123(5) 0.026(3) Uani d U . . 1.0 . .
H H14A 1.035332 0.576371 0.295073 0.032 Uiso calc U . R 1.0 . .
H H14B 1.04171 0.706897 0.334292 0.032 Uiso calc U . R 1.0 . .
C C15 0.8904(18) 0.5504(15) 0.3434(5) 0.028(3) Uani d U . . 1.0 . .
H H15A 0.826357 0.478397 0.321447 0.033 Uiso calc U . R 1.0 . .
H H15B 0.831275 0.609303 0.360358 0.033 Uiso calc U . R 1.0 . .
C C16 0.9806(18) 0.4843(15) 0.3819(5) 0.028(3) Uani d U . . 1.0 . .
H H16A 1.049741 0.555583 0.402192 0.034 Uiso calc U . R 1.0 . .
H H16B 1.034107 0.41987 0.364802 0.034 Uiso calc U . R 1.0 . .
C C17 0.8939(19) 0.4078(16) 0.4157(6) 0.033(3) Uani d U . . 1.0 . .
H H17A 0.823533 0.337413 0.395467 0.039 Uiso calc U . R 1.0 . .
H H17B 0.84194 0.472388 0.433439 0.039 Uiso calc U . R 1.0 . .
C C18 0.9865(19) 0.3396(16) 0.4535(6) 0.032(3) Uani d U . . 1.0 . .
H H18A 1.057443 0.409531 0.473724 0.038 Uiso calc U . R 1.0 . .
H H18B 1.037391 0.273731 0.435973 0.038 Uiso calc U . R 1.0 . .
C C19 0.895(2) 0.2642(16) 0.4878(6) 0.034(3) Uani d U . . 1.0 . .
H H19A 0.843988 0.329686 0.505483 0.041 Uiso calc U . R 1.0 . .
H H19B 0.824257 0.193581 0.467751 0.041 Uiso calc U . R 1.0 . .
C C20 0.9929(19) 0.1969(15) 0.5255(6) 0.031(3) Uani d U . . 1.0 . .
H H20A 1.044915 0.133215 0.50745 0.037 Uiso calc U . R 1.0 . .
H H20B 1.062984 0.268301 0.545377 0.037 Uiso calc U . R 1.0 . .
C C21 0.9089(19) 0.1189(16) 0.5603(6) 0.032(3) Uani d U . . 1.0 . .
H H21A 0.856018 0.182952 0.577769 0.038 Uiso calc U . R 1.0 . .
H H21B 0.839112 0.047793 0.540128 0.038 Uiso calc U . R 1.0 . .
C C22 0.9990(19) 0.0523(16) 0.5980(6) 0.032(3) Uani d U . . 1.0 . .
H H22A 1.049351 -0.014115 0.580515 0.038 Uiso calc U . R 1.0 . .
H H22B 1.070909 0.122916 0.617415 0.038 Uiso calc U . R 1.0 . .
C C23 0.917(2) -0.0200(16) 0.6330(6) 0.035(4) Uani d U . . 1.0 . .
H H23A 0.8443 -0.090158 0.613596 0.042 Uiso calc U . R 1.0 . .
H H23B 0.8667 0.046591 0.65065 0.042 Uiso calc U . R 1.0 . .
C C24 1.007(2) -0.0884(16) 0.6712(6) 0.036(4) Uani d U . . 1.0 . .
H H24A 1.05344 -0.157879 0.654194 0.054 Uiso calc U . R 1.0 . .
H H24B 0.947051 -0.131124 0.692938 0.054 Uiso calc U . R 1.0 . .
H H24C 1.078995 -0.019791 0.690776 0.054 Uiso calc U . R 1.0 . .
C C25 0.463(4) 0.948(2) 0.0722(7) 0.018(5) Uani d U P G 0.43(2) A 1
H H25 0.473979 1.009751 0.10132 0.022 Uiso calc U P R 0.43(2) A 1
C C26 0.5735(19) 0.902(3) 0.0484(13) 0.016(5) Uani d U P G 0.43(2) A 1
H H26 0.671696 0.927421 0.058891 0.019 Uiso calc U P R 0.43(2) A 1
C C27 0.512(4) 0.811(3) 0.0063(10) 0.019(5) Uani d U P G 0.43(2) A 1
H H27 0.561089 0.765282 -0.016431 0.022 Uiso calc U P R 0.43(2) A 1
C C28 0.363(4) 0.801(3) 0.0039(10) 0.020(5) Uani d U P G 0.43(2) A 1
H H28 0.295013 0.747404 -0.020553 0.024 Uiso calc U P R 0.43(2) A 1
C C29 0.332(2) 0.886(3) 0.0447(14) 0.020(5) Uani d U P G 0.43(2) A 1
H H29 0.241176 0.898494 0.052222 0.024 Uiso calc U P R 0.43(2) A 1
C C25' 0.522(3) 0.9450(18) 0.0664(7) 0.023(4) Uani d U P G 0.57(2) A 2
H H25' 0.582092 1.001787 0.09234 0.028 Uiso calc U P R 0.57(2) A 2
C C26' 0.5665(16) 0.865(2) 0.0274(10) 0.019(4) Uani d U P G 0.57(2) A 2
H H26' 0.661472 0.858535 0.022563 0.022 Uiso calc U P R 0.57(2) A 2
C C27' 0.444(3) 0.7957(16) -0.0032(5) 0.013(4) Uani d U P G 0.57(2) A 2
H H27' 0.442837 0.734985 -0.032062 0.016 Uiso calc U P R 0.57(2) A 2
C C28' 0.3241(15) 0.833(2) 0.0170(9) 0.015(4) Uani d U P G 0.57(2) A 2
H H28' 0.228332 0.801877 0.003955 0.018 Uiso calc U P R 0.57(2) A 2
C C29' 0.372(3) 0.925(2) 0.0600(7) 0.018(4) Uani d U P G 0.57(2) A 2
H H29' 0.314396 0.96677 0.08084 0.022 Uiso calc U P R 0.57(2) A 2
C C30 0.4775(16) 0.6902(13) 0.1510(5) 0.019(3) Uani d U . . 1.0 . .
C C31 0.5903(16) 0.6483(13) 0.1288(5) 0.019(3) Uani d U . . 1.0 . .
H H31 0.684034 0.683122 0.143217 0.023 Uiso calc U . R 1.0 . .
C C32 0.5692(16) 0.5574(14) 0.0862(5) 0.023(3) Uani d U . . 1.0 . .
H H32 0.647413 0.52976 0.071961 0.028 Uiso calc U . R 1.0 . .
C C33 0.4283(16) 0.5061(13) 0.0642(5) 0.021(3) Uani d U . . 1.0 . .
H H33 0.412594 0.442272 0.035551 0.025 Uiso calc U . R 1.0 . .
C C34 0.3098(15) 0.5503(12) 0.0852(5) 0.017(3) Uani d U . . 1.0 . .
H H34 0.215591 0.517798 0.070646 0.02 Uiso calc U . R 1.0 . .
C C35 0.3396(16) 0.6461(13) 0.1294(5) 0.022(3) Uani d U . . 1.0 . .
H H35 0.263832 0.67912 0.143684 0.026 Uiso calc U . R 1.0 . .
C C36 0.4203(18) 0.8402(15) 0.2205(5) 0.025(3) Uani d U . . 1.0 . .
C C37 0.403(2) 1.0106(16) 0.2890(6) 0.034(3) Uani d U . . 1.0 . .
H H37A 0.340133 0.945012 0.303558 0.041 Uiso calc U . R 1.0 . .
H H37B 0.34364 1.066573 0.269185 0.041 Uiso calc U . R 1.0 . .
C C38 0.4998(18) 1.1010(15) 0.3295(6) 0.029(3) Uani d U . . 1.0 . .
H H38A 0.566696 1.161466 0.314361 0.035 Uiso calc U . R 1.0 . .
H H38B 0.442624 1.159501 0.347501 0.035 Uiso calc U . R 1.0 . .
C C39 0.583(2) 1.0263(16) 0.3658(6) 0.033(3) Uani d U . . 1.0 . .
H H39A 0.655142 1.093216 0.386789 0.04 Uiso calc U . R 1.0 . .
H H39B 0.633076 0.962144 0.347196 0.04 Uiso calc U . R 1.0 . .
C C40 0.5004(19) 0.9476(15) 0.3990(6) 0.031(3) Uani d U . . 1.0 . .
H H40A 0.431475 0.876713 0.378319 0.037 Uiso calc U . R 1.0 . .
H H40B 0.446556 1.010204 0.416683 0.037 Uiso calc U . R 1.0 . .
C C41 0.5908(18) 0.8798(15) 0.4365(5) 0.029(3) Uani d U . . 1.0 . .
H H41A 0.662346 0.950154 0.456222 0.035 Uiso calc U . R 1.0 . .
H H41B 0.641636 0.814363 0.418747 0.035 Uiso calc U . R 1.0 . .
C C42 0.5083(19) 0.8045(16) 0.4716(6) 0.033(3) Uani d U . . 1.0 . .
H H42A 0.458371 0.870393 0.489613 0.04 Uiso calc U . R 1.0 . .
H H42B 0.43572 0.735306 0.451805 0.04 Uiso calc U . R 1.0 . .
C C43 0.596(2) 0.7345(16) 0.5090(6) 0.036(4) Uani d U . . 1.0 . .
H H43A 0.668308 0.803534 0.528896 0.043 Uiso calc U . R 1.0 . .
H H43B 0.645528 0.668351 0.491092 0.043 Uiso calc U . R 1.0 . .
C C44 0.512(2) 0.6594(17) 0.5440(6) 0.035(4) Uani d U . . 1.0 . .
H H44A 0.459955 0.72438 0.561574 0.042 Uiso calc U . R 1.0 . .
H H44B 0.441539 0.587589 0.524533 0.042 Uiso calc U . R 1.0 . .
C C45 0.606(2) 0.5950(17) 0.5816(6) 0.036(4) Uani d U . . 1.0 . .
H H45A 0.677012 0.666869 0.6007 0.044 Uiso calc U . R 1.0 . .
H H45B 0.656876 0.529446 0.563982 0.044 Uiso calc U . R 1.0 . .
C C46 0.524(2) 0.5208(16) 0.6175(6) 0.033(3) Uani d U . . 1.0 . .
H H46A 0.473541 0.586493 0.635426 0.04 Uiso calc U . R 1.0 . .
H H46B 0.45213 0.449374 0.598455 0.04 Uiso calc U . R 1.0 . .
C C47 0.618(2) 0.4564(17) 0.6543(6) 0.040(4) Uani d U . . 1.0 . .
H H47A 0.693767 0.527006 0.671487 0.048 Uiso calc U . R 1.0 . .
H H47B 0.663358 0.386614 0.636277 0.048 Uiso calc U . R 1.0 . .
C C48 0.542(2) 0.3905(17) 0.6924(6) 0.043(4) Uani d U . . 1.0 . .
H H48A 0.468824 0.317964 0.675762 0.064 Uiso calc U . R 1.0 . .
H H48B 0.497572 0.459027 0.710721 0.064 Uiso calc U . R 1.0 . .
H H48C 0.609321 0.351752 0.7152 0.064 Uiso calc U . R 1.0 . .

loop_
_atom_site_aniso_label
_atom_site_aniso_U_11
_atom_site_aniso_U_22
_atom_site_aniso_U_33
_atom_site_aniso_U_12
_atom_site_aniso_U_13
_atom_site_aniso_U_23
Ru1 0.0238(7) 0.0131(6) 0.0272(7) 0.0015(5) 0.0086(5) 0.0053(5)
P1 0.018(2) 0.0141(17) 0.033(2) 0.0045(15) 0.0091(16) 0.0063(15)
P2 0.033(3) 0.031(2) 0.050(3) 0.0079(19) 0.015(2) 0.019(2)
Ru2 0.0166(7) 0.0090(5) 0.0318(7) 0.0016(5) 0.0086(5) 0.0077(5)
F1 0.036(6) 0.014(4) 0.051(5) 0.000(4) 0.016(4) 0.009(4)
F2 0.021(5) 0.045(5) 0.039(5) 0.009(4) 0.006(4) 0.001(4)
F3 0.026(5) 0.034(5) 0.051(6) 0.014(4) 0.022(4) 0.004(4)
F4 0.032(6) 0.028(5) 0.044(5) 0.004(4) -0.001(4) -0.004(4)
F5 0.037(6) 0.021(4) 0.049(5) 0.010(4) 0.020(4) 0.007(4)
F6 0.041(6) 0.022(4) 0.061(6) 0.003(4) 0.025(5) 0.019(4)
F7 0.035(6) 0.049(6) 0.060(6) 0.013(5) 0.007(5) 0.021(5)
F8 0.038(6) 0.045(6) 0.058(6) 0.011(5) 0.023(5) 0.011(5)
F9 0.046(7) 0.031(5) 0.072(7) -0.001(5) 0.007(5) 0.022(5)
F10 0.044(7) 0.058(6) 0.067(7) 0.018(5) 0.031(5) 0.034(5)
F11 0.059(7) 0.028(5) 0.059(6) 0.001(5) 0.022(5) 0.010(4)
F12 0.049(7) 0.050(6) 0.061(6) 0.019(5) 0.019(5) 0.033(5)
O1 0.027(6) 0.017(5) 0.035(6) -0.005(4) 0.006(5) 0.006(4)
O2 0.035(7) 0.026(5) 0.032(6) 0.006(5) 0.003(5) 0.008(4)
N1 0.024(6) 0.017(5) 0.028(5) 0.006(4) 0.006(4) 0.007(4)
N2 0.027(6) 0.017(5) 0.027(5) 0.002(4) 0.012(4) 0.007(4)
N3 0.024(6) 0.023(5) 0.030(5) 0.003(4) 0.007(5) 0.007(4)
N4 0.035(6) 0.031(5) 0.033(6) 0.011(5) 0.010(5) 0.007(5)
C1 0.033(6) 0.012(5) 0.026(6) -0.008(5) 0.007(5) -0.002(5)
C2 0.035(7) 0.019(5) 0.024(6) 0.007(5) 0.004(5) -0.006(5)
C3 0.031(7) 0.026(6) 0.029(6) 0.009(5) 0.007(5) 0.000(5)
C4 0.028(6) 0.020(6) 0.035(6) 0.003(5) 0.008(5) 0.000(5)
C5 0.025(6) 0.018(5) 0.033(6) 0.004(5) 0.005(5) -0.005(5)
C6 0.019(6) 0.015(5) 0.027(5) 0.008(5) 0.007(5) 0.001(4)
C7 0.019(6) 0.023(5) 0.027(6) 0.011(5) 0.012(5) 0.001(5)
C8 0.035(7) 0.025(6) 0.029(6) 0.005(5) 0.010(5) 0.001(5)
C9 0.026(6) 0.020(5) 0.029(6) 0.002(5) 0.015(5) 0.006(5)
C10 0.017(6) 0.018(5) 0.026(6) -0.009(5) -0.004(5) -0.002(5)
C11 0.024(6) 0.021(5) 0.028(6) 0.010(5) 0.001(5) 0.000(5)
C12 0.023(6) 0.015(5) 0.027(6) 0.003(5) 0.009(5) 0.005(5)
C13 0.045(7) 0.028(6) 0.029(6) 0.007(6) 0.005(5) 0.004(5)
C14 0.034(7) 0.017(5) 0.027(6) 0.000(5) 0.007(5) -0.002(5)
C15 0.035(7) 0.019(5) 0.029(6) -0.005(5) 0.010(5) 0.007(5)
C16 0.034(7) 0.022(6) 0.029(6) 0.000(5) 0.010(5) 0.005(5)
C17 0.042(7) 0.027(6) 0.030(6) 0.000(5) 0.013(5) 0.007(5)
C18 0.040(7) 0.027(6) 0.028(6) -0.001(5) 0.005(5) 0.008(5)
C19 0.047(7) 0.030(6) 0.028(6) 0.000(6) 0.011(5) 0.009(5)
C20 0.041(7) 0.024(6) 0.028(6) 0.001(5) 0.008(5) 0.006(5)
C21 0.041(7) 0.027(6) 0.029(6) 0.008(5) 0.008(5) 0.006(5)
C22 0.039(7) 0.025(6) 0.035(6) 0.011(5) 0.008(5) 0.005(5)
C23 0.046(7) 0.028(6) 0.031(6) 0.006(6) 0.005(6) 0.010(5)
C24 0.052(10) 0.028(8) 0.035(8) 0.016(7) 0.015(7) 0.016(6)
C25 0.021(7) 0.013(7) 0.023(7) 0.003(6) 0.006(6) 0.006(6)
C26 0.019(6) 0.013(6) 0.017(6) 0.000(4) 0.004(4) 0.005(4)
C27 0.025(7) 0.015(7) 0.017(7) 0.001(6) 0.003(6) 0.009(6)
C28 0.022(7) 0.017(7) 0.020(7) 0.000(6) 0.003(6) 0.004(6)
C29 0.022(7) 0.013(7) 0.024(7) 0.000(6) 0.001(6) 0.003(6)
C25' 0.025(7) 0.017(6) 0.027(7) -0.001(6) 0.003(6) 0.006(6)
C26' 0.022(6) 0.016(6) 0.019(6) 0.001(5) 0.005(5) 0.012(6)
C27' 0.015(7) 0.011(6) 0.015(6) 0.004(6) 0.003(6) 0.008(5)
C28' 0.023(7) 0.014(6) 0.012(6) 0.005(6) 0.006(6) 0.008(5)
C29' 0.024(7) 0.013(6) 0.019(7) 0.007(6) 0.002(6) 0.008(5)
C30 0.020(6) 0.010(5) 0.028(5) -0.002(4) 0.005(5) 0.009(4)
C31 0.019(6) 0.012(5) 0.027(6) -0.001(5) 0.002(5) 0.010(4)
C32 0.018(6) 0.022(5) 0.033(6) 0.005(5) 0.008(5) 0.009(5)
C33 0.024(6) 0.010(5) 0.032(6) 0.007(5) 0.008(5) 0.006(5)
C34 0.017(4) 0.008(4) 0.025(4) -0.004(3) 0.004(4) 0.007(3)
C35 0.023(6) 0.014(5) 0.032(6) -0.001(5) 0.013(5) 0.012(5)
C36 0.026(6) 0.026(6) 0.028(6) 0.012(5) 0.006(5) 0.011(5)
C37 0.042(7) 0.029(6) 0.034(6) 0.007(5) 0.010(6) 0.007(5)
C38 0.036(7) 0.023(6) 0.031(6) 0.007(5) 0.009(5) 0.008(5)
C39 0.043(7) 0.025(6) 0.032(6) 0.004(5) 0.005(6) 0.004(5)
C40 0.041(7) 0.024(6) 0.029(6) 0.011(5) 0.004(5) 0.007(5)
C41 0.037(7) 0.025(6) 0.028(6) 0.007(5) 0.007(5) 0.005(5)
C42 0.043(7) 0.025(6) 0.031(6) 0.000(5) 0.007(5) 0.005(5)
C43 0.046(7) 0.028(6) 0.033(6) 0.000(6) 0.008(6) 0.004(5)
C44 0.041(7) 0.033(6) 0.033(6) 0.003(6) 0.011(6) 0.007(5)
C45 0.048(7) 0.030(6) 0.031(6) -0.001(6) 0.009(6) 0.006(5)
C46 0.040(7) 0.027(6) 0.032(6) -0.002(5) 0.008(5) 0.006(5)
C47 0.053(8) 0.034(6) 0.034(7) 0.002(6) 0.006(6) 0.013(6)
C48 0.055(11) 0.029(8) 0.041(9) -0.006(8) 0.005(8) 0.010(7)

loop_
_atom_type_symbol
_atom_type_description
_atom_type_scat_dispersion_real
_atom_type_scat_dispersion_imag
_atom_type_scat_source
C C 0.0033 0.0016 'International Tables Vol C Tables 4.2.6.8 and 6.1.1.4'
H H 0.0000 0.0000 'International Tables Vol C Tables 4.2.6.8 and 6.1.1.4'
F F 0.0171 0.0103 'International Tables Vol C Tables 4.2.6.8 and 6.1.1.4'
N N 0.0061 0.0033 'International Tables Vol C Tables 4.2.6.8 and 6.1.1.4'
P P 0.1023 0.0942 'International Tables Vol C Tables 4.2.6.8 and 6.1.1.4'
Ru Ru -1.2594 0.8363 'International Tables Vol C Tables 4.2.6.8 and 6.1.1.4'
O O 0.0106 0.0060 'International Tables Vol C Tables 4.2.6.8 and 6.1.1.4'

loop_
_geom_angle_atom_site_label_1
_geom_angle_atom_site_label_2
_geom_angle_atom_site_label_3
_geom_angle_site_symmetry_1
_geom_angle_site_symmetry_3
_geom_angle
_geom_angle_publ_flag
C10 Ru1 C1 . . 124.8(6) ?
C10 Ru1 C3 . . 154.5(5) ?
C1 Ru1 C3 . . 63.4(6) ?
C10 Ru1 C8 . . 64.4(6) ?
C1 Ru1 C8 . . 169.3(6) ?
C3 Ru1 C8 . . 111.0(6) ?
C10 Ru1 C2 . . 162.2(6) ?
C1 Ru1 C2 . . 38.4(6) ?
C3 Ru1 C2 . . 37.1(6) ?
C8 Ru1 C2 . . 131.7(6) ?
C10 Ru1 C9 . . 37.4(6) ?
C1 Ru1 C9 . . 155.7(6) ?
C3 Ru1 C9 . . 124.7(6) ?
C8 Ru1 C9 . . 34.9(6) ?
C2 Ru1 C9 . . 160.2(6) ?
C10 Ru1 C5 . . 106.3(6) ?
C1 Ru1 C5 . . 37.9(5) ?
C3 Ru1 C5 . . 64.2(6) ?
C8 Ru1 C5 . . 149.9(6) ?
C2 Ru1 C5 . . 63.9(6) ?
C9 Ru1 C5 . . 120.8(6) ?
C10 Ru1 C4 . . 119.2(6) ?
C1 Ru1 C4 . . 63.6(5) ?
C3 Ru1 C4 . . 38.5(6) ?
C8 Ru1 C4 . . 118.5(6) ?
C2 Ru1 C4 . . 63.4(6) ?
C9 Ru1 C4 . . 107.2(5) ?
C5 Ru1 C4 . . 38.4(6) ?
C10 Ru1 C11 . . 37.2(5) ?
C1 Ru1 C11 . . 106.0(6) ?
C3 Ru1 C11 . . 167.2(6) ?
C8 Ru1 C11 . . 78.2(6) ?
C2 Ru1 C11 . . 130.1(6) ?
C9 Ru1 C11 . . 68.0(5) ?
C5 Ru1 C11 . . 112.5(6) ?
C4 Ru1 C11 . . 145.4(6) ?
C10 Ru1 C7 . . 78.2(6) ?
C1 Ru1 C7 . . 135.0(5) ?
C3 Ru1 C7 . . 114.0(6) ?
C8 Ru1 C7 . . 36.9(5) ?
C2 Ru1 C7 . . 110.3(6) ?
C9 Ru1 C7 . . 66.1(5) ?
C5 Ru1 C7 . . 172.9(5) ?
C4 Ru1 C7 . . 144.0(6) ?
C11 Ru1 C7 . . 67.6(6) ?
C10 Ru1 C6 . . 65.3(5) ?
C1 Ru1 C6 . . 111.0(5) ?
C3 Ru1 C6 . . 138.1(6) ?
C8 Ru1 C6 . . 66.4(5) ?
C2 Ru1 C6 . . 111.2(5) ?
C9 Ru1 C6 . . 78.6(5) ?
C5 Ru1 C6 . . 138.4(5) ?
C4 Ru1 C6 . . 174.2(5) ?
C11 Ru1 C6 . . 36.2(5) ?
C7 Ru1 C6 . . 38.2(5) ?
F1 P1 F3 . . 90.3(5) ?
F1 P1 F5 . . 90.6(5) ?
F3 P1 F5 . . 178.9(5) ?
F1 P1 F4 . . 90.6(5) ?
F3 P1 F4 . . 91.0(6) ?
F5 P1 F4 . . 89.7(5) ?
F1 P1 F2 . . 90.2(5) ?
F3 P1 F2 . . 88.9(5) ?
F5 P1 F2 . . 90.5(5) ?
F4 P1 F2 . . 179.1(6) ?
F1 P1 F6 . . 179.1(6) ?
F3 P1 F6 . . 90.0(5) ?
F5 P1 F6 . . 89.1(5) ?
F4 P1 F6 . . 90.3(5) ?
F2 P1 F6 . . 88.9(5) ?
F8 P2 F11 . . 91.3(6) ?
F8 P2 F12 . . 89.6(6) ?
F11 P2 F12 . . 91.2(6) ?
F8 P2 F7 . . 91.0(6) ?
F11 P2 F7 . . 89.4(6) ?
F12 P2 F7 . . 179.1(6) ?
F8 P2 F9 . . 89.1(6) ?
F11 P2 F9 . . 179.0(6) ?
F12 P2 F9 . . 89.6(6) ?
F7 P2 F9 . . 89.7(6) ?
F8 P2 F10 . . 178.5(7) ?
F11 P2 F10 . . 90.2(6) ?
F12 P2 F10 . . 89.9(6) ?
F7 P2 F10 . . 89.5(6) ?
F9 P2 F10 . . 89.4(6) ?
C28 Ru2 C29 . . 38.7(4) ?
C28 Ru2 C27 . . 38.6(4) ?
C29 Ru2 C27 . . 64.5(5) ?
C28 Ru2 C25 . . 64.5(5) ?
C29 Ru2 C25 . . 38.5(4) ?
C27 Ru2 C25 . . 64.2(4) ?
C28 Ru2 C26 . . 64.4(4) ?
C29 Ru2 C26 . . 64.3(4) ?
C27 Ru2 C26 . . 38.3(4) ?
C25 Ru2 C26 . . 38.2(3) ?
C28 Ru2 C33 . . 111.4(7) ?
C29 Ru2 C33 . . 138.2(11) ?
C27 Ru2 C33 . . 112.6(7) ?
C25 Ru2 C33 . . 175.8(7) ?
C26 Ru2 C33 . . 140.8(10) ?
C33 Ru2 C28' . . 120.0(7) ?
C33 Ru2 C29' . . 153.7(9) ?
C28' Ru2 C29' . . 37.7(2) ?
C33 Ru2 C27' . . 108.6(5) ?
C28' Ru2 C27' . . 37.7(2) ?
C29' Ru2 C27' . . 63.0(3) ?
C28 Ru2 C34 . . 109.2(7) ?
C29 Ru2 C34 . . 112.1(8) ?
C27 Ru2 C34 . . 135.5(11) ?
C25 Ru2 C34 . . 141.9(11) ?
C26 Ru2 C34 . . 173.4(9) ?
C33 Ru2 C34 . . 38.3(5) ?
C28' Ru2 C34 . . 106.5(5) ?
C29' Ru2 C34 . . 122.2(8) ?
C27' Ru2 C34 . . 121.7(7) ?
C33 Ru2 C25' . . 163.5(9) ?
C28' Ru2 C25' . . 63.0(3) ?
C29' Ru2 C25' . . 37.6(3) ?
C27' Ru2 C25' . . 62.9(3) ?
C34 Ru2 C25' . . 158.1(9) ?
C33 Ru2 C26' . . 127.1(8) ?
C28' Ru2 C26' . . 62.9(3) ?
C29' Ru2 C26' . . 62.9(3) ?
C27' Ru2 C26' . . 37.6(2) ?
C34 Ru2 C26' . . 157.3(9) ?
C25' Ru2 C26' . . 37.6(3) ?
C12 N1 C6 . . 125.6(13) ?
C12 N1 H1 . . 117.2 ?
C6 N1 H1 . . 117.2 ?
C12 N2 C13 . . 120.4(14) ?
C12 N2 H2X . . 119.8 ?
C13 N2 H2X . . 119.8 ?
C36 N3 C30 . . 126.7(14) ?
C36 N3 H3 . . 116.6 ?
C30 N3 H3 . . 116.6 ?
C36 N4 C37 . . 120.5(14) ?
C36 N4 H4X . . 119.7 ?
C37 N4 H4X . . 119.7 ?
C5 C1 C2 . . 109.3(13) ?
C5 C1 Ru1 . . 72.6(8) ?
C2 C1 Ru1 . . 72.0(8) ?
C5 C1 H1A . . 125.3 ?
C2 C1 H1A . . 125.3 ?
Ru1 C1 H1A . . 121.7 ?
C3 C2 C1 . . 107.5(14) ?
C3 C2 Ru1 . . 70.2(9) ?
C1 C2 Ru1 . . 69.6(8) ?
C3 C2 H2 . . 126.3 ?
C1 C2 H2 . . 126.3 ?
Ru1 C2 H2 . . 125.5 ?
C2 C3 C4 . . 109.5(15) ?
C2 C3 Ru1 . . 72.7(9) ?
C4 C3 Ru1 . . 72.2(9) ?
C2 C3 H3A . . 125.2 ?
C4 C3 H3A . . 125.2 ?
Ru1 C3 H3A . . 121.5 ?
C3 C4 C5 . . 106.8(14) ?
C3 C4 Ru1 . . 69.3(8) ?
C5 C4 Ru1 . . 70.8(8) ?
C3 C4 H4 . . 126.6 ?
C5 C4 H4 . . 126.6 ?
Ru1 C4 H4 . . 125.0 ?
C1 C5 C4 . . 106.7(14) ?
C1 C5 Ru1 . . 69.5(8) ?
C4 C5 Ru1 . . 70.8(8) ?
C1 C5 H5 . . 126.7 ?
C4 C5 H5 . . 126.7 ?
Ru1 C5 H5 . . 124.6 ?
C11 C6 N1 . . 126.7(14) ?
C11 C6 C7 . . 119.0(13) ?
N1 C6 C7 . . 114.2(12) ?
C11 C6 Ru1 . . 69.2(8) ?
N1 C6 Ru1 . . 131.7(10) ?
C7 C6 Ru1 . . 69.7(7) ?
C8 C7 C6 . . 115.9(14) ?
C8 C7 Ru1 . . 69.5(8) ?
C6 C7 Ru1 . . 72.1(7) ?
C8 C7 H7 . . 122.0 ?
C6 C7 H7 . . 122.0 ?
Ru1 C7 H7 . . 128.3 ?
C9 C8 C7 . . 125.6(16) ?
C9 C8 Ru1 . . 72.7(10) ?
C7 C8 Ru1 . . 73.6(8) ?
C9 C8 H8 . . 117.2 ?
C7 C8 H8 . . 117.2 ?
Ru1 C8 H8 . . 129.4 ?
C8 C9 C10 . . 117.3(14) ?
C8 C9 Ru1 . . 72.4(9) ?
C10 C9 Ru1 . . 69.9(8) ?
C8 C9 H9 . . 121.4 ?
C10 C9 H9 . . 121.4 ?
Ru1 C9 H9 . . 128.4 ?
C11 C10 C9 . . 123.7(14) ?
C11 C10 Ru1 . . 73.3(8) ?
C9 C10 Ru1 . . 72.6(9) ?
C11 C10 H10 . . 118.2 ?
C9 C10 H10 . . 118.2 ?
Ru1 C10 H10 . . 128.3 ?
C10 C11 C6 . . 118.3(15) ?
C10 C11 Ru1 . . 69.5(8) ?
C6 C11 Ru1 . . 74.5(9) ?
C10 C11 H11 . . 120.9 ?
C6 C11 H11 . . 120.9 ?
Ru1 C11 H11 . . 127.0 ?
O1 C12 N2 . . 122.6(13) ?
O1 C12 N1 . . 124.4(12) ?
N2 C12 N1 . . 112.9(13) ?
N2 C13 C14 . . 108.1(14) ?
N2 C13 H13A . . 110.1 ?
C14 C13 H13A . . 110.1 ?
N2 C13 H13B . . 110.1 ?
C14 C13 H13B . . 110.1 ?
H13A C13 H13B . . 108.4 ?
C15 C14 C13 . . 113.1(15) ?
C15 C14 H14A . . 109.0 ?
C13 C14 H14A . . 109.0 ?
C15 C14 H14B . . 109.0 ?
C13 C14 H14B . . 109.0 ?
H14A C14 H14B . . 107.8 ?
C14 C15 C16 . . 113.2(14) ?
C14 C15 H15A . . 108.9 ?
C16 C15 H15A . . 108.9 ?
C14 C15 H15B . . 108.9 ?
C16 C15 H15B . . 108.9 ?
H15A C15 H15B . . 107.8 ?
C15 C16 C17 . . 113.1(15) ?
C15 C16 H16A . . 109.0 ?
C17 C16 H16A . . 109.0 ?
C15 C16 H16B . . 109.0 ?
C17 C16 H16B . . 109.0 ?
H16A C16 H16B . . 107.8 ?
C16 C17 C18 . . 112.2(15) ?
C16 C17 H17A . . 109.2 ?
C18 C17 H17A . . 109.2 ?
C16 C17 H17B . . 109.2 ?
C18 C17 H17B . . 109.2 ?
H17A C17 H17B . . 107.9 ?
C17 C18 C19 . . 110.8(15) ?
C17 C18 H18A . . 109.5 ?
C19 C18 H18A . . 109.5 ?
C17 C18 H18B . . 109.5 ?
C19 C18 H18B . . 109.5 ?
H18A C18 H18B . . 108.1 ?
C20 C19 C18 . . 109.1(15) ?
C20 C19 H19A . . 109.9 ?
C18 C19 H19A . . 109.9 ?
C20 C19 H19B . . 109.9 ?
C18 C19 H19B . . 109.9 ?
H19A C19 H19B . . 108.3 ?
C21 C20 C19 . . 111.9(15) ?
C21 C20 H20A . . 109.2 ?
C19 C20 H20A . . 109.2 ?
C21 C20 H20B . . 109.2 ?
C19 C20 H20B . . 109.2 ?
H20A C20 H20B . . 107.9 ?
C22 C21 C20 . . 114.2(15) ?
C22 C21 H21A . . 108.7 ?
C20 C21 H21A . . 108.7 ?
C22 C21 H21B . . 108.7 ?
C20 C21 H21B . . 108.7 ?
H21A C21 H21B . . 107.6 ?
C23 C22 C21 . . 114.0(15) ?
C23 C22 H22A . . 108.8 ?
C21 C22 H22A . . 108.8 ?
C23 C22 H22B . . 108.8 ?
C21 C22 H22B . . 108.8 ?
H22A C22 H22B . . 107.7 ?
C22 C23 C24 . . 114.2(16) ?
C22 C23 H23A . . 108.7 ?
C24 C23 H23A . . 108.7 ?
C22 C23 H23B . . 108.7 ?
C24 C23 H23B . . 108.7 ?
H23A C23 H23B . . 107.6 ?
C23 C24 H24A . . 109.5 ?
C23 C24 H24B . . 109.5 ?
H24A C24 H24B . . 109.5 ?
C23 C24 H24C . . 109.5 ?
H24A C24 H24C . . 109.5 ?
H24B C24 H24C . . 109.5 ?
C26 C25 C29 . . 108.0 ?
C26 C25 Ru2 . . 71.1(9) ?
C29 C25 Ru2 . . 70.1(9) ?
C26 C25 H25 . . 126.0 ?
C29 C25 H25 . . 126.0 ?
Ru2 C25 H25 . . 124.4 ?
C25 C26 C27 . . 108.0 ?
C25 C26 Ru2 . . 70.7(9) ?
C27 C26 Ru2 . . 70.3(9) ?
C25 C26 H26 . . 126.0 ?
C27 C26 H26 . . 126.0 ?
Ru2 C26 H26 . . 124.6 ?
C28 C27 C26 . . 108.0 ?
C28 C27 Ru2 . . 70.2(9) ?
C26 C27 Ru2 . . 71.4(9) ?
C28 C27 H27 . . 126.0 ?
C26 C27 H27 . . 126.0 ?
Ru2 C27 H27 . . 124.1 ?
C29 C28 C27 . . 108.0 ?
C29 C28 Ru2 . . 70.9(9) ?
C27 C28 Ru2 . . 71.3(9) ?
C29 C28 H28 . . 126.0 ?
C27 C28 H28 . . 126.0 ?
Ru2 C28 H28 . . 123.5 ?
C28 C29 C25 . . 108.0 ?
C28 C29 Ru2 . . 70.5(9) ?
C25 C29 Ru2 . . 71.4(9) ?
C28 C29 H29 . . 126.0 ?
C25 C29 H29 . . 126.0 ?
Ru2 C29 H29 . . 123.7 ?
C26' C25' C29' . . 108.0 ?
C26' C25' Ru2 . . 71.3(6) ?
C29' C25' Ru2 . . 71.0(6) ?
C26' C25' H25' . . 126.0 ?
C29' C25' H25' . . 126.0 ?
Ru2 C25' H25' . . 123.4 ?
C25' C26' C27' . . 108.0 ?
C25' C26' Ru2 . . 71.1(6) ?
C27' C26' Ru2 . . 71.0(6) ?
C25' C26' H26' . . 126.0 ?
C27' C26' H26' . . 126.0 ?
Ru2 C26' H26' . . 123.4 ?
C26' C27' C28' . . 108.0 ?
C26' C27' Ru2 . . 71.3(6) ?
C28' C27' Ru2 . . 71.0(6) ?
C26' C27' H27' . . 126.0 ?
C28' C27' H27' . . 126.0 ?
Ru2 C27' H27' . . 123.3 ?
C27' C28' C29' . . 108.0 ?
C27' C28' Ru2 . . 71.3(6) ?
C29' C28' Ru2 . . 71.2(6) ?
C27' C28' H28' . . 126.0 ?
C29' C28' H28' . . 126.0 ?
Ru2 C28' H28' . . 123.1 ?
C25' C29' C28' . . 108.0 ?
C25' C29' Ru2 . . 71.4(6) ?
C28' C29' Ru2 . . 71.1(6) ?
C25' C29' H29' . . 126.0 ?
C28' C29' H29' . . 126.0 ?
Ru2 C29' H29' . . 123.2 ?
C35 C30 N3 . . 123.3(14) ?
C35 C30 C31 . . 120.1(13) ?
N3 C30 C31 . . 116.5(13) ?
C35 C30 Ru2 . . 70.1(8) ?
N3 C30 Ru2 . . 129.7(9) ?
C31 C30 Ru2 . . 70.2(8) ?
C32 C31 C30 . . 122.1(14) ?
C32 C31 Ru2 . . 71.3(8) ?
C30 C31 Ru2 . . 73.3(8) ?
C32 C31 H31 . . 119.0 ?
C30 C31 H31 . . 119.0 ?
Ru2 C31 H31 . . 128.9 ?
C31 C32 C33 . . 118.9(14) ?
C31 C32 Ru2 . . 72.2(8) ?
C33 C32 Ru2 . . 70.5(8) ?
C31 C32 H32 . . 120.5 ?
C33 C32 H32 . . 120.5 ?
Ru2 C32 H32 . . 129.1 ?
C32 C33 C34 . . 120.5(13) ?
C32 C33 Ru2 . . 71.7(8) ?
C34 C33 Ru2 . . 71.3(7) ?
C32 C33 H33 . . 119.7 ?
C34 C33 H33 . . 119.7 ?
Ru2 C33 H33 . . 129.8 ?
C33 C34 C35 . . 117.6(13) ?
C33 C34 Ru2 . . 70.5(7) ?
C35 C34 Ru2 . . 71.1(7) ?
C33 C34 H34 . . 121.2 ?
C35 C34 H34 . . 121.2 ?
Ru2 C34 H34 . . 129.4 ?
C30 C35 C34 . . 120.7(14) ?
C30 C35 Ru2 . . 73.8(8) ?
C34 C35 Ru2 . . 70.5(7) ?
C30 C35 H35 . . 119.7 ?
C34 C35 H35 . . 119.7 ?
Ru2 C35 H35 . . 128.2 ?
O2 C36 N4 . . 121.6(14) ?
O2 C36 N3 . . 125.3(15) ?
N4 C36 N3 . . 113.0(14) ?
N4 C37 C38 . . 110.5(15) ?
N4 C37 H37A . . 109.6 ?
C38 C37 H37A . . 109.6 ?
N4 C37 H37B . . 109.6 ?
C38 C37 H37B . . 109.6 ?
H37A C37 H37B . . 108.1 ?
C39 C38 C37 . . 114.5(13) ?
C39 C38 H38A . . 108.6 ?
C37 C38 H38A . . 108.6 ?
C39 C38 H38B . . 108.6 ?
C37 C38 H38B . . 108.6 ?
H38A C38 H38B . . 107.6 ?
C38 C39 C40 . . 116.6(16) ?
C38 C39 H39A . . 108.1 ?
C40 C39 H39A . . 108.1 ?
C38 C39 H39B . . 108.1 ?
C40 C39 H39B . . 108.1 ?
H39A C39 H39B . . 107.3 ?
C39 C40 C41 . . 114.2(15) ?
C39 C40 H40A . . 108.7 ?
C41 C40 H40A . . 108.7 ?
C39 C40 H40B . . 108.7 ?
C41 C40 H40B . . 108.7 ?
H40A C40 H40B . . 107.6 ?
C40 C41 C42 . . 114.3(15) ?
C40 C41 H41A . . 108.7 ?
C42 C41 H41A . . 108.7 ?
C40 C41 H41B . . 108.7 ?
C42 C41 H41B . . 108.7 ?
H41A C41 H41B . . 107.6 ?
C43 C42 C41 . . 115.3(16) ?
C43 C42 H42A . . 108.4 ?
C41 C42 H42A . . 108.4 ?
C43 C42 H42B . . 108.4 ?
C41 C42 H42B . . 108.4 ?
H42A C42 H42B . . 107.5 ?
C42 C43 C44 . . 114.9(16) ?
C42 C43 H43A . . 108.6 ?
C44 C43 H43A . . 108.6 ?
C42 C43 H43B . . 108.6 ?
C44 C43 H43B . . 108.6 ?
H43A C43 H43B . . 107.5 ?
C45 C44 C43 . . 112.4(16) ?
C45 C44 H44A . . 109.1 ?
C43 C44 H44A . . 109.1 ?
C45 C44 H44B . . 109.1 ?
C43 C44 H44B . . 109.1 ?
H44A C44 H44B . . 107.9 ?
C44 C45 C46 . . 113.1(16) ?
C44 C45 H45A . . 109.0 ?
C46 C45 H45A . . 109.0 ?
C44 C45 H45B . . 109.0 ?
C46 C45 H45B . . 109.0 ?
H45A C45 H45B . . 107.8 ?
C47 C46 C45 . . 112.6(16) ?
C47 C46 H46A . . 109.1 ?
C45 C46 H46A . . 109.1 ?
C47 C46 H46B . . 109.1 ?
C45 C46 H46B . . 109.1 ?
H46A C46 H46B . . 107.8 ?
C46 C47 C48 . . 113.9(17) ?
C46 C47 H47A . . 108.8 ?
C48 C47 H47A . . 108.8 ?
C46 C47 H47B . . 108.8 ?
C48 C47 H47B . . 108.8 ?
H47A C47 H47B . . 107.7 ?
C47 C48 H48A . . 109.5 ?
C47 C48 H48B . . 109.5 ?
H48A C48 H48B . . 109.5 ?
C47 C48 H48C . . 109.5 ?
H48A C48 H48C . . 109.5 ?
H48B C48 H48C . . 109.5 ?

loop_
_geom_bond_atom_site_label_1
_geom_bond_atom_site_label_2
_geom_bond_site_symmetry_2
_geom_bond_distance
_geom_bond_publ_flag
Ru1 C10 . 2.146(14) ?
Ru1 C1 . 2.148(14) ?
Ru1 C3 . 2.149(16) ?
Ru1 C8 . 2.177(16) ?
Ru1 C2 . 2.180(14) ?
Ru1 C9 . 2.181(14) ?
Ru1 C5 . 2.187(14) ?
Ru1 C4 . 2.188(15) ?
Ru1 C11 . 2.195(15) ?
Ru1 C7 . 2.229(13) ?
Ru1 C6 . 2.263(13) ?
P1 F1 . 1.579(8) ?
P1 F3 . 1.587(9) ?
P1 F5 . 1.588(9) ?
P1 F4 . 1.594(10) ?
P1 F2 . 1.594(10) ?
P1 F6 . 1.603(8) ?
P2 F8 . 1.593(11) ?
P2 F11 . 1.594(11) ?
P2 F12 . 1.595(11) ?
P2 F7 . 1.598(11) ?
P2 F9 . 1.609(11) ?
P2 F10 . 1.610(11) ?
Ru2 C28 . 2.14(2) ?
Ru2 C29 . 2.15(2) ?
Ru2 C27 . 2.16(2) ?
Ru2 C25 . 2.16(2) ?
Ru2 C26 . 2.17(2) ?
Ru2 C33 . 2.192(13) ?
Ru2 C28' . 2.197(15) ?
Ru2 C29' . 2.198(16) ?
Ru2 C27' . 2.201(15) ?
Ru2 C34 . 2.203(12) ?
Ru2 C25' . 2.203(17) ?
Ru2 C26' . 2.205(16) ?
O1 C12 . 1.214(18) ?
O2 C36 . 1.204(19) ?
N1 C12 . 1.381(18) ?
N1 C6 . 1.410(17) ?
N1 H1 . 0.88 ?
N2 C12 . 1.347(17) ?
N2 C13 . 1.47(2) ?
N2 H2X . 0.88 ?
N3 C36 . 1.38(2) ?
N3 C30 . 1.392(18) ?
N3 H3 . 0.88 ?
N4 C36 . 1.35(2) ?
N4 C37 . 1.47(2) ?
N4 H4X . 0.88 ?
C1 C5 . 1.41(2) ?
C1 C2 . 1.42(2) ?
C1 H1A . 0.95 ?
C2 C3 . 1.38(2) ?
C2 H2 . 0.95 ?
C3 C4 . 1.43(2) ?
C3 H3A . 0.95 ?
C4 C5 . 1.44(2) ?
C4 H4 . 0.95 ?
C5 H5 . 0.95 ?
C6 C11 . 1.39(2) ?
C6 C7 . 1.47(2) ?
C7 C8 . 1.40(2) ?
C7 H7 . 0.95 ?
C8 C9 . 1.31(2) ?
C8 H8 . 0.95 ?
C9 C10 . 1.39(2) ?
C9 H9 . 0.95 ?
C10 C11 . 1.39(2) ?
C10 H10 . 0.95 ?
C11 H11 . 0.95 ?
C13 C14 . 1.54(2) ?
C13 H13A . 0.99 ?
C13 H13B . 0.99 ?
C14 C15 . 1.52(2) ?
C14 H14A . 0.99 ?
C14 H14B . 0.99 ?
C15 C16 . 1.52(2) ?
C15 H15A . 0.99 ?
C15 H15B . 0.99 ?
C16 C17 . 1.53(2) ?
C16 H16A . 0.99 ?
C16 H16B . 0.99 ?
C17 C18 . 1.53(2) ?
C17 H17A . 0.99 ?
C17 H17B . 0.99 ?
C18 C19 . 1.56(2) ?
C18 H18A . 0.99 ?
C18 H18B . 0.99 ?
C19 C20 . 1.56(2) ?
C19 H19A . 0.99 ?
C19 H19B . 0.99 ?
C20 C21 . 1.54(2) ?
C20 H20A . 0.99 ?
C20 H20B . 0.99 ?
C21 C22 . 1.51(2) ?
C21 H21A . 0.99 ?
C21 H21B . 0.99 ?
C22 C23 . 1.51(2) ?
C22 H22A . 0.99 ?
C22 H22B . 0.99 ?
C23 C24 . 1.53(2) ?
C23 H23A . 0.99 ?
C23 H23B . 0.99 ?
C24 H24A . 0.98 ?
C24 H24B . 0.98 ?
C24 H24C . 0.98 ?
C25 C26 . 1.42 ?
C25 C29 . 1.42 ?
C25 H25 . 0.95 ?
C26 C27 . 1.42 ?
C26 H26 . 0.95 ?
C27 C28 . 1.42 ?
C27 H27 . 0.95 ?
C28 C29 . 1.42 ?
C28 H28 . 0.95 ?
C29 H29 . 0.95 ?
C25' C26' . 1.42 ?
C25' C29' . 1.42 ?
C25' H25' . 0.95 ?
C26' C27' . 1.42 ?
C26' H26' . 0.95 ?
C27' C28' . 1.42 ?
C27' H27' . 0.95 ?
C28' C29' . 1.42 ?
C28' H28' . 0.95 ?
C29' H29' . 0.95 ?
C30 C35 . 1.39(2) ?
C30 C31 . 1.40(2) ?
C31 C32 . 1.39(2) ?
C31 H31 . 0.95 ?
C32 C33 . 1.43(2) ?
C32 H32 . 0.95 ?
C33 C34 . 1.44(2) ?
C33 H33 . 0.95 ?
C34 C35 . 1.449(19) ?
C34 H34 . 0.95 ?
C35 H35 . 0.95 ?
C37 C38 . 1.51(2) ?
C37 H37A . 0.99 ?
C37 H37B . 0.99 ?
C38 C39 . 1.50(2) ?
C38 H38A . 0.99 ?
C38 H38B . 0.99 ?
C39 C40 . 1.50(2) ?
C39 H39A . 0.99 ?
C39 H39B . 0.99 ?
C40 C41 . 1.52(2) ?
C40 H40A . 0.99 ?
C40 H40B . 0.99 ?
C41 C42 . 1.53(2) ?
C41 H41A . 0.99 ?
C41 H41B . 0.99 ?
C42 C43 . 1.51(2) ?
C42 H42A . 0.99 ?
C42 H42B . 0.99 ?
C43 C44 . 1.53(2) ?
C43 H43A . 0.99 ?
C43 H43B . 0.99 ?
C44 C45 . 1.52(2) ?
C44 H44A . 0.99 ?
C44 H44B . 0.99 ?
C45 C46 . 1.54(2) ?
C45 H45A . 0.99 ?
C45 H45B . 0.99 ?
C46 C47 . 1.50(2) ?
C46 H46A . 0.99 ?
C46 H46B . 0.99 ?
C47 C48 . 1.52(2) ?
C47 H47A . 0.99 ?
C47 H47B . 0.99 ?
C48 H48A . 0.98 ?
C48 H48B . 0.98 ?
C48 H48C . 0.98 ?
